data_4117249
loop_
_publ_author_name
'Vanessa Nascimento'
'Eduardo E. Alberto'
'Daniel W. Tondo'
'Daniel Dambrowski'
'Michael R. Detty'
'Faruk Nome'
'Antonio L. Braga'

_publ_section_title
;
 GPx-Like Activity of Selenides and Selenoxides: Experimental Evidence for
 the Involvement of Hydroxy Perhydroxy Selenane as the Active Species
;
_journal_name_full 'Journal of the American Chemical Society'
_journal_page_first 138
_journal_page_last 141
_journal_paper_doi 10.1021/ja209570y
_journal_volume 134
_journal_year 2012
_chemical_absolute_configuration rm
_chemical_formula_moiety 'C14 H14 O2 Se'
_chemical_formula_sum 'C14 H14 O2 Se'
_chemical_formula_weight 293.21
_chemical_name_common (2-(benzylseleninyl)phenyl)methanol
_chemical_name_systematic
;
(2-(benzylseleninyl)phenyl)methanol
;
_space_group_IT_number 19
_symmetry_cell_setting orthorhombic
_symmetry_space_group_name_Hall 'P 2ac 2ab'
_symmetry_space_group_name_H-M 'P 21 21 21'
_atom_sites_solution_hydrogens geom
_atom_sites_solution_primary direct
_atom_sites_solution_secondary difmap
_audit_conform_dict_location ftp://ftp.iucr.org/pub/cif_core.dic
_audit_conform_dict_name cif_core.dic
_audit_conform_dict_version 2.4
_audit_creation_date 2010-10-25T12:52:26-00:00
_audit_creation_method 'WinGX routine CIF_UPDATE'
_cell_angle_alpha 90
_cell_angle_beta 90
_cell_angle_gamma 90
_cell_formula_units_Z 4
_cell_length_a 4.76300(10)
_cell_length_b 11.2526(2)
_cell_length_c 22.7956(5)
_cell_measurement_reflns_used 5501
_cell_measurement_temperature 150(2)
_cell_measurement_theta_max 28.24
_cell_measurement_theta_min 2.54
_cell_volume 1221.76(4)
_computing_cell_refinement 'Bruker SAINT'
_computing_data_collection 'Bruker APEX2/BIS/COSMO'
_computing_data_reduction 'Bruker SAINT/SADABS'
_computing_molecular_graphics 'Crystal Impact Diamond 3'
_computing_publication_material 'Bruker APEX2/XCIF'
_computing_structure_refinement 'SHELXL-97 (Sheldrick, 2008)'
_computing_structure_solution 'Bruker XS'
_diffrn_ambient_temperature 150(2)
_diffrn_measured_fraction_theta_full 0.998
_diffrn_measured_fraction_theta_max 0.998
_diffrn_measurement_device_type 'Bruker APEX-II CCD'
_diffrn_measurement_method '\f and \w scans'
_diffrn_radiation_monochromator graphite
_diffrn_radiation_type MoK\a
_diffrn_radiation_wavelength 0.71073
_diffrn_reflns_av_R_equivalents 0.0258
_diffrn_reflns_av_unetI/netI 0.023
_diffrn_reflns_limit_h_max 6
_diffrn_reflns_limit_h_min -2
_diffrn_reflns_limit_k_max 14
_diffrn_reflns_limit_k_min -15
_diffrn_reflns_limit_l_max 30
_diffrn_reflns_limit_l_min -29
_diffrn_reflns_number 12087
_diffrn_reflns_theta_full 28.36
_diffrn_reflns_theta_max 28.36
_diffrn_reflns_theta_min 1.79
_exptl_absorpt_coefficient_mu 3.059
_exptl_absorpt_correction_T_max 0.7103
_exptl_absorpt_correction_T_min 0.4813
_exptl_absorpt_correction_type gaussian
_exptl_absorpt_process_details 'XPREP (Bruker, 2006)'
_exptl_crystal_colour colourless
_exptl_crystal_density_diffrn 1.594
_exptl_crystal_description block
_exptl_crystal_F_000 592
_exptl_crystal_size_max 0.28
_exptl_crystal_size_mid 0.2
_exptl_crystal_size_min 0.12
_refine_diff_density_max 0.432
_refine_diff_density_min -0.35
_refine_diff_density_rms 0.054
_refine_ls_abs_structure_details 'Flack H D (1983), Acta Cryst. A39, 876-881'
_refine_ls_extinction_method none
_refine_ls_goodness_of_fit_ref 1.06
_refine_ls_hydrogen_treatment constr
_refine_ls_matrix_type full
_refine_ls_number_parameters 154
_refine_ls_number_reflns 3057
_refine_ls_number_restraints 0
_refine_ls_restrained_S_all 1.06
_refine_ls_R_factor_all 0.0219
_refine_ls_R_factor_gt 0.02
_refine_ls_shift/su_max 0.002
_refine_ls_shift/su_mean 0
_refine_ls_structure_factor_coef Fsqd
_refine_ls_weighting_details 'calc w=1/[\s^2^(Fo^2^)+(0.0304P)^2^+0.0000P] where P=(Fo^2^+2Fc^2^)/3'
_refine_ls_weighting_scheme calc
_refine_ls_wR_factor_gt 0.0489
_refine_ls_wR_factor_ref 0.0497
_reflns_number_gt 2926
_reflns_number_total 3057
_reflns_threshold_expression >2\s(I)
_cod_data_source_file ja209570y_si_002.cif
_cod_data_source_block p212121
_cod_database_code 4117249

loop_
_symmetry_equiv_pos_as_xyz
'x, y, z'
'x+1/2, -y+1/2, -z'
'-x, y+1/2, -z+1/2'
'-x+1/2, -y, z+1/2'

loop_
_atom_site_label
_atom_site_type_symbol
_atom_site_fract_x
_atom_site_fract_y
_atom_site_fract_z
_atom_site_U_iso_or_equiv
_atom_site_adp_type
_atom_site_occupancy
_atom_site_symmetry_multiplicity
_atom_site_calc_flag
_atom_site_refinement_flags
Se1 Se 0.67125(4) 0.555064(15) 0.234180(8) 0.01892(5) Uani 1 1 d .
O10 O 0.8268(3) 0.42339(11) 0.24801(6) 0.0281(3) Uani 1 1 d .
O9 O 0.4584(3) 0.75646(12) 0.20050(7) 0.0286(3) Uani 1 1 d .
H1 H 0.3553 0.81 0.2145 0.043 Uiso 1 1 calc R
C11 C 0.8830(4) 0.65739(18) 0.28917(8) 0.0224(4) Uani 1 1 d .
H8A H 1.0773 0.6274 0.2934 0.027 Uiso 1 1 calc R
H8B H 0.8918 0.7395 0.2737 0.027 Uiso 1 1 calc R
C12 C 0.7392(4) 0.65682(17) 0.34758(8) 0.0214(4) Uani 1 1 d .
C17 C 0.8046(5) 0.57223(18) 0.38981(9) 0.0281(4) Uani 1 1 d .
H14 H 0.944 0.5141 0.3817 0.034 Uiso 1 1 calc R
C16 C 0.6695(5) 0.57142(19) 0.44354(8) 0.0341(5) Uani 1 1 d .
H13 H 0.7169 0.513 0.4719 0.041 Uiso 1 1 calc R
C15 C 0.4666(5) 0.6548(2) 0.45608(9) 0.0325(5) Uani 1 1 d .
H12 H 0.3742 0.654 0.493 0.039 Uiso 1 1 calc R
C14 C 0.3977(4) 0.7403(2) 0.41431(9) 0.0305(5) Uani 1 1 d .
H11 H 0.2584 0.7982 0.4228 0.037 Uiso 1 1 calc R
C13 C 0.5319(4) 0.74099(18) 0.36042(9) 0.0253(4) Uani 1 1 d .
H10 H 0.4829 0.7991 0.332 0.03 Uiso 1 1 calc R
C2 C 0.8695(4) 0.60055(17) 0.16294(8) 0.0205(4) Uani 1 1 d .
C3 C 1.0489(4) 0.51548(18) 0.13975(9) 0.0252(4) Uani 1 1 d .
H2 H 1.0663 0.4402 0.1583 0.03 Uiso 1 1 calc R
C4 C 1.2023(5) 0.5400(2) 0.08978(9) 0.0333(5) Uani 1 1 d .
H3 H 1.3254 0.482 0.0738 0.04 Uiso 1 1 calc R
C5 C 1.1749(6) 0.6499(2) 0.06315(9) 0.0374(5) Uani 1 1 d .
H4 H 1.2805 0.6675 0.0289 0.045 Uiso 1 1 calc R
C6 C 0.9945(5) 0.7343(2) 0.08621(8) 0.0309(5) Uani 1 1 d .
H5 H 0.9769 0.8091 0.0672 0.037 Uiso 1 1 calc R
C7 C 0.8381(5) 0.71184(17) 0.13668(8) 0.0227(4) Uani 1 1 d .
C8 C 0.6545(5) 0.80745(16) 0.16170(9) 0.0269(4) Uani 1 1 d .
H7A H 0.7711 0.8663 0.1829 0.032 Uiso 1 1 calc R
H7B H 0.5547 0.8491 0.1296 0.032 Uiso 1 1 calc R

loop_
_atom_site_aniso_label
_atom_site_aniso_U_11
_atom_site_aniso_U_22
_atom_site_aniso_U_33
_atom_site_aniso_U_23
_atom_site_aniso_U_13
_atom_site_aniso_U_12
Se1 0.01995(8) 0.01310(8) 0.02369(9) -0.00133(7) 0.00248(8) -0.00202(7)
O10 0.0351(7) 0.0143(6) 0.0349(7) 0.0038(5) 0.0059(6) 0.0023(6)
O9 0.0255(7) 0.0171(7) 0.0433(8) 0.0003(6) 0.0049(7) 0.0040(6)
C11 0.0225(9) 0.0207(9) 0.0238(8) -0.0022(7) 0.0013(7) -0.0064(8)
C12 0.0221(8) 0.0186(9) 0.0234(9) -0.0012(7) -0.0009(7) -0.0050(7)
C17 0.0312(10) 0.0226(10) 0.0306(9) 0.0011(8) -0.0018(9) 0.0027(10)
C16 0.0446(12) 0.0316(11) 0.0261(9) 0.0061(9) -0.0044(10) -0.0001(12)
C15 0.0359(11) 0.0386(12) 0.0229(9) -0.0025(9) 0.0031(9) -0.0082(11)
C14 0.0282(11) 0.0333(12) 0.0301(10) -0.0061(9) 0.0022(8) 0.0006(9)
C13 0.0278(10) 0.0213(10) 0.0267(10) -0.0003(8) 0.0002(8) -0.0022(9)
C2 0.0202(9) 0.0209(8) 0.0204(8) -0.0015(7) -0.0017(7) -0.0036(7)
C3 0.0261(10) 0.0233(10) 0.0263(9) -0.0049(8) -0.0001(8) 0.0005(8)
C4 0.0320(11) 0.0389(12) 0.0289(10) -0.0124(9) 0.0056(9) 0.0026(11)
C5 0.0434(12) 0.0474(13) 0.0213(9) -0.0028(9) 0.0073(10) -0.0105(14)
C6 0.0418(12) 0.0305(11) 0.0204(9) 0.0046(8) -0.0046(10) -0.0079(11)
C7 0.0257(9) 0.0216(9) 0.0207(8) -0.0005(7) -0.0075(8) -0.0026(9)
C8 0.0313(9) 0.0172(8) 0.0323(10) 0.0047(7) -0.0032(10) 0.0004(9)

loop_
_atom_type_symbol
_atom_type_description
_atom_type_scat_dispersion_real
_atom_type_scat_dispersion_imag
_atom_type_scat_source
C C 0.0033 0.0016 'International Tables Vol C Tables 4.2.6.8 and 6.1.1.4'
H H 0 0 'International Tables Vol C Tables 4.2.6.8 and 6.1.1.4'
O O 0.0106 0.006 'International Tables Vol C Tables 4.2.6.8 and 6.1.1.4'
Se Se -0.0929 2.2259 'International Tables Vol C Tables 4.2.6.8 and 6.1.1.4'

loop_
_geom_angle_atom_site_label_1
_geom_angle_atom_site_label_2
_geom_angle_atom_site_label_3
_geom_angle
O10 Se1 C2 100.01(8)
O10 Se1 C11 99.72(8)
C2 Se1 C11 97.37(8)
C12 C11 Se1 109.13(12)
C17 C12 C13 118.49(18)
C17 C12 C11 121.11(18)
C13 C12 C11 120.40(18)
C16 C17 C12 120.9(2)
C15 C16 C17 120.38(19)
C16 C15 C14 119.61(19)
C13 C14 C15 120.1(2)
C14 C13 C12 120.5(2)
C3 C2 C7 121.43(19)
C3 C2 Se1 115.78(14)
C7 C2 Se1 122.79(15)
C4 C3 C2 120.1(2)
C3 C4 C5 119.4(2)
C4 C5 C6 120.3(2)
C5 C6 C7 121.4(2)
C6 C7 C2 117.3(2)
C6 C7 C8 119.73(17)
C2 C7 C8 122.89(18)
O9 C8 C7 109.47(15)

loop_
_geom_bond_atom_site_label_1
_geom_bond_atom_site_label_2
_geom_bond_distance
Se1 O10 1.6864(13)
Se1 C2 1.9469(19)
Se1 C11 1.9785(18)
O9 C8 1.408(2)
C11 C12 1.497(3)
C12 C17 1.389(3)
C12 C13 1.399(3)
C17 C16 1.384(3)
C16 C15 1.377(3)
C15 C14 1.393(3)
C14 C13 1.385(3)
C2 C3 1.388(3)
C2 C7 1.396(3)
C3 C4 1.381(3)
C4 C5 1.384(3)
C5 C6 1.384(3)
C6 C7 1.394(3)
C7 C8 1.499(3)

loop_
_cod_related_entry_id
_cod_related_entry_database
_cod_related_entry_code
1 ChemSpider 30660586
